data_7232647
loop_
_publ_author_name
'Angamuthu, Raja'
'Raje, Sakthi'

_publ_section_title
;
 Solvent-Free Synthesis and Reactivity of Nickel(II) Borohydride and
 Nickel(II) Hydride
;
_journal_name_full 'Green Chemistry'
_journal_paper_doi 10.1039/C8GC04058C
_journal_year 2019
_chemical_absolute_configuration unk
_chemical_formula_moiety '3(C29 H27 N4 Ni O2), C4 H10 O, 3(C24 H20 B)'
_chemical_formula_sum 'C163 H151 B3 N12 Ni3 O7'
_chemical_formula_weight 2598.51
_chemical_name_systematic
;
 ?
;
_space_group_crystal_system monoclinic
_space_group_IT_number 5
_space_group_name_Hall 'C 2y'
_space_group_name_H-M_alt 'C 1 2 1'
_symmetry_space_group_name_Hall 'C 2y'
_symmetry_space_group_name_H-M 'C 1 2 1'
_atom_sites_solution_hydrogens geom
_atom_sites_solution_primary iterative
_audit_creation_date 2018-10-20
_audit_creation_method
;
Olex2 1.2
(compiled 2018.05.29 svn.r3508 for OlexSys, GUI svn.r5506)
;
_audit_update_record
;
2018-11-09 deposited with the CCDC.    2019-04-18 downloaded from the CCDC.
;
_cell_angle_alpha 90
_cell_angle_beta 93.976(4)
_cell_angle_gamma 90
_cell_formula_units_Z 4
_cell_length_a 42.319(3)
_cell_length_b 22.6000(14)
_cell_length_c 15.7228(9)
_cell_measurement_reflns_used 9171
_cell_measurement_temperature 100(2)
_cell_measurement_theta_max 27.643
_cell_measurement_theta_min 2.385
_cell_volume 15001.2(17)
_computing_cell_refinement 'SAINT V8.38A (?, 2016)'
_computing_data_reduction 'SAINT V8.38A (?, 2016)'
_computing_molecular_graphics 'Olex2 (Dolomanov et al., 2009)'
_computing_publication_material 'Olex2 (Dolomanov et al., 2009)'
_computing_structure_refinement 'ShelXL (Sheldrick, 2015)'
_computing_structure_solution 'olex2.solve (Bourhis et al., 2015)'
_diffrn_ambient_temperature 100.2
_diffrn_measured_fraction_theta_full 0.996
_diffrn_measured_fraction_theta_max 0.996
_diffrn_measurement_device_type 'Bruker APEX-II CCD'
_diffrn_measurement_method '\f and \w scans'
_diffrn_radiation_type MoK\a
_diffrn_radiation_wavelength 0.710
_diffrn_reflns_av_R_equivalents 0.0499
_diffrn_reflns_av_unetI/netI 0.0520
_diffrn_reflns_Laue_measured_fraction_full 0.996
_diffrn_reflns_Laue_measured_fraction_max 0.996
_diffrn_reflns_limit_h_max 50
_diffrn_reflns_limit_h_min -50
_diffrn_reflns_limit_k_max 26
_diffrn_reflns_limit_k_min -26
_diffrn_reflns_limit_l_max 18
_diffrn_reflns_limit_l_min -18
_diffrn_reflns_number 90580
_diffrn_reflns_point_group_measured_fraction_full 0.997
_diffrn_reflns_point_group_measured_fraction_max 0.997
_diffrn_reflns_theta_full 25.000
_diffrn_reflns_theta_max 25.000
_diffrn_reflns_theta_min 2.757
_exptl_absorpt_coefficient_mu 0.431
_exptl_absorpt_correction_T_max 0.7457
_exptl_absorpt_correction_T_min 0.6782
_exptl_absorpt_correction_type multi-scan
_exptl_absorpt_process_details
'SADABS-2016/2 (Bruker,2016/2) was used for absorption correction. wR2(int) was 0.1579 before and 0.0558 after correction. The Ratio of minimum to maximum transmission is 0.9095. The \l/2 correction factor is Not present.'
_exptl_crystal_colour green
_exptl_crystal_colour_primary green
_exptl_crystal_density_diffrn 1.151
_exptl_crystal_description plate
_exptl_crystal_F_000 5472
_exptl_crystal_size_max 0.06
_exptl_crystal_size_mid 0.05
_exptl_crystal_size_min 0.02
_refine_diff_density_max 2.125
_refine_diff_density_min -1.232
_refine_diff_density_rms 0.066
_refine_ls_abs_structure_details
;
 Refined as an inversion twin.
;
_refine_ls_abs_structure_Flack 0.551(13)
_refine_ls_extinction_method none
_refine_ls_goodness_of_fit_ref 1.021
_refine_ls_hydrogen_treatment constr
_refine_ls_matrix_type full
_refine_ls_number_parameters 1686
_refine_ls_number_reflns 26417
_refine_ls_number_restraints 121
_refine_ls_restrained_S_all 1.037
_refine_ls_R_factor_all 0.0649
_refine_ls_R_factor_gt 0.0531
_refine_ls_shift/su_max 0.006
_refine_ls_shift/su_mean 0.000
_refine_ls_structure_factor_coef Fsqd
_refine_ls_weighting_details 'w=1/[\s^2^(Fo^2^)+(0.0689P)^2^+28.2146P] where P=(Fo^2^+2Fc^2^)/3'
_refine_ls_weighting_scheme calc
_refine_ls_wR_factor_gt 0.1309
_refine_ls_wR_factor_ref 0.1403
_reflns_Friedel_coverage 0.947
_reflns_Friedel_fraction_full 0.998
_reflns_Friedel_fraction_max 0.998
_reflns_number_gt 22890
_reflns_number_total 26417
_reflns_threshold_expression 'I > 2\s(I)'
_cod_data_source_file c8gc04058c2.cif
_cod_data_source_block '[(LH)Ni(dbm)](BPh4)'
_cod_original_cell_volume 15001.4(17)
_cod_database_code 7232647
_shelx_shelxl_version_number 2016/4
_shelx_space_group_comment
;
The symmetry employed for this shelxl refinement is uniquely defined
by the following loop, which should always be used as a source of
symmetry information in preference to the above space-group names.
They are only intended as comments.
;
_olex2_refinement_description
;
1. Twinned data refinement
 Scales: 0.449(13)
 0.551(13)
2. Fixed Uiso
 At 1.2 times of:
  All C(H) groups, All C(H,H) groups, All N(H) groups
 At 1.5 times of:
  All C(H,H,H) groups
3. Uiso/Uaniso restraints and constraints
C38 \\sim C43 \\sim C42 \\sim C41 \\sim C40 \\sim C39: within 1.7A with sigma
of 0.004 and sigma for terminal atoms of 0.008
O7 \\sim C89 \\sim C90 \\sim C91 \\sim C92: within 1.7A with sigma of 0.004 and
sigma for terminal atoms of 0.008
O1B \\sim C64 \\sim C65 \\sim C63 \\sim C58 \\sim C59 \\sim C60 \\sim C61 \\sim
C62: within 1.7A with sigma of 0.004 and sigma for terminal atoms of 0.008
Uanis(Ni1) \\sim Ueq: with sigma of 0.001 and sigma for terminal atoms of 0.05
4.a Ternary CH refined with riding coordinates:
 N2A(H2A), N4A(H4A), N4(H4), N2(H2), N2C(H2C), N2B(H2B)
4.b Secondary CH2 refined with riding coordinates:
 C50(H50A,H50B), C51(H51A,H51B), C57(H57A,H57B), C44(H44A,H44B), C7(H7A,H7B),
 C8(H8A,H8B), C0AA(H0AA,H0AB), C1(H1A,H1B), C82(H82A,H82B), C81(H81A,H81B),
 C66(H66A,H66B), C72(H72A,H72B), C89(H89A,H89B), C91(H91A,H91B)
4.c Aromatic/amide H refined with riding coordinates:
 C36(H36), C29(H29), C30(H30), C31(H31), C32(H32), C33(H33), C43(H43),
 C42(H42), C41(H41), C40(H40), C39(H39), C46(H46), C47(H47), C48(H48), C55(H55),
  C54(H54), C53(H53), C21(H21), C14(H14), C15(H15), C16(H16), C17(H17),
 C18(H18), C24(H24), C25(H25), C26(H26), C27(H27), C28(H28), C3(H3), C4(H4B),
 C5(H5), C12(H12), C11(H11), C10(H10), C80(H80), C73(H73), C74(H74), C75(H75),
 C76(H76), C77(H77), C2BA(H2BA), C84(H84), C4BA(H4BA), C65(H65), C58(H58),
 C59(H59), C60(H60), C61(H61), C62(H62), C68(H68), C69(H69), C70(H70), C94(H94),
  C95(H95), C96(H96), C97(H97), C98(H98), C100(H100), C101(H101), C102(H102),
 C103(H103), C104(H104), C106(H106), C107(H107), C108(H108), C109(H109),
 C110(H110), C112(H112), C113(H113), C114(H114), C115(H115), C116(H116),
 C118(H118), C119(H119), C120(H120), C121(H121), C122(H122), C124(H124),
 C125(H125), C126(H126), C127(H127), C128(H128), C130(H130), C131(H131),
 C132(H132), C133(H133), C134(H134), C136(H136), C137(H137), C138(H138),
 C139(H139), C140(H140), C142(H142), C143(H143), C144(H144), C145(H145),
 C146(H146), C148(H148), C149(H149), C150(H150), C151(H151), C152(H152),
 C154(H154), C155(H155), C156(H156), C157(H157), C158(H158), C160(H160),
 C161(H161), C162(H162), C163(H163), C164(H164)
4.d Fitted hexagon refined as free rotating group:
 C63(C58,C59,C60,C61,C62)
4.e Idealised Me refined as rotating group:
 C90(H90A,H90B,H90C), C92(H92A,H92B,H92C)
;
_olex2_submission_special_instructions 'No special instructions were received'

loop_
_space_group_symop_operation_xyz
'x, y, z'
'-x, y, -z'
'x+1/2, y+1/2, z'
'-x+1/2, y+1/2, -z'

loop_
_atom_site_label
_atom_site_type_symbol
_atom_site_fract_x
_atom_site_fract_y
_atom_site_fract_z
_atom_site_U_iso_or_equiv
_atom_site_adp_type
_atom_site_occupancy
_atom_site_site_symmetry_order
_atom_site_calc_flag
_atom_site_refinement_flags_posn
_atom_site_refinement_flags_adp
_atom_site_refinement_flags_occupancy
Ni1A Ni 0.23907(2) 0.34823(3) 0.50092(4) 0.02749(18) Uani 1 1 d . . .
O2A O 0.27017(10) 0.28245(19) 0.5188(3) 0.0357(10) Uani 1 1 d . . .
O1A O 0.25474(10) 0.36452(19) 0.3860(3) 0.0327(10) Uani 1 1 d . . .
N1A N 0.21894(12) 0.3321(2) 0.6121(3) 0.0271(11) Uani 1 1 d . . .
N2A N 0.26306(12) 0.4147(2) 0.5841(3) 0.0293(11) Uani 1 1 d . . .
H2A H 0.285954 0.416129 0.572129 0.035 Uiso 1 1 calc R . .
N3A N 0.20845(12) 0.4157(2) 0.4851(3) 0.0274(11) Uani 1 1 d . . .
N4A N 0.19703(13) 0.3002(2) 0.4527(3) 0.0347(12) Uani 1 1 d . . .
H4A H 0.203223 0.268639 0.412455 0.042 Uiso 1 1 calc R . .
C37 C 0.29304(15) 0.2695(3) 0.4727(4) 0.0331(14) Uani 1 1 d . . .
C36 C 0.29758(16) 0.2959(3) 0.3932(4) 0.0340(15) Uani 1 1 d . . .
H36 H 0.314636 0.281647 0.362727 0.041 Uiso 1 1 calc R . .
C35 C 0.27916(14) 0.3413(3) 0.3554(4) 0.0300(13) Uani 1 1 d . . .
C34 C 0.28774(15) 0.3672(3) 0.2728(4) 0.0304(14) Uani 1 1 d . . .
C29 C 0.26354(16) 0.3869(3) 0.2147(4) 0.0348(15) Uani 1 1 d . . .
H29 H 0.242053 0.381673 0.226919 0.042 Uiso 1 1 calc R . .
C30 C 0.27068(17) 0.4142(3) 0.1390(4) 0.0417(16) Uani 1 1 d . . .
H30 H 0.254136 0.426693 0.099130 0.050 Uiso 1 1 calc R . .
C31 C 0.30267(17) 0.4232(3) 0.1218(4) 0.0356(15) Uani 1 1 d . . .
H31 H 0.307849 0.442256 0.070756 0.043 Uiso 1 1 calc R . .
C32 C 0.32624(16) 0.4038(3) 0.1801(4) 0.0334(14) Uani 1 1 d . . .
H32 H 0.347773 0.410132 0.169105 0.040 Uiso 1 1 calc R . .
C33 C 0.31925(15) 0.3756(3) 0.2539(4) 0.0296(13) Uani 1 1 d . . .
H33 H 0.335914 0.361707 0.292329 0.036 Uiso 1 1 calc R . .
C38 C 0.31542(18) 0.2233(4) 0.5077(5) 0.0499(15) Uani 1 1 d . U .
C43 C 0.30871(19) 0.1918(4) 0.5784(5) 0.0599(17) Uani 1 1 d . U .
H43 H 0.288731 0.197423 0.601275 0.072 Uiso 1 1 calc R . .
C42 C 0.3296(2) 0.1524(4) 0.6179(6) 0.0642(18) Uani 1 1 d . U .
H42 H 0.323952 0.132466 0.667795 0.077 Uiso 1 1 calc R . .
C41 C 0.3576(2) 0.1415(4) 0.5876(6) 0.0632(18) Uani 1 1 d . U .
H41 H 0.369944 0.108974 0.608697 0.076 Uiso 1 1 calc R . .
C40 C 0.3680(2) 0.1759(5) 0.5285(7) 0.080(2) Uani 1 1 d . U .
H40 H 0.389332 0.173225 0.513537 0.096 Uiso 1 1 calc R . .
C39 C 0.3471(2) 0.2167(4) 0.4878(6) 0.0749(19) Uani 1 1 d . U .
H39 H 0.354689 0.241092 0.444543 0.090 Uiso 1 1 calc R . .
C49 C 0.23000(13) 0.3601(3) 0.6815(3) 0.0260(12) Uani 1 1 d . . .
C50 C 0.26043(14) 0.3947(3) 0.6731(4) 0.0332(14) Uani 1 1 d . . .
H50A H 0.260791 0.429492 0.711452 0.040 Uiso 1 1 calc R . .
H50B H 0.278819 0.369381 0.690826 0.040 Uiso 1 1 calc R . .
C51 C 0.24857(16) 0.4730(3) 0.5635(4) 0.0374(15) Uani 1 1 d . . .
H51A H 0.261546 0.494041 0.523083 0.045 Uiso 1 1 calc R . .
H51B H 0.248531 0.496938 0.616182 0.045 Uiso 1 1 calc R . .
C52 C 0.21503(16) 0.4673(3) 0.5246(4) 0.0318(14) Uani 1 1 d . . .
C56 C 0.17980(17) 0.4043(3) 0.4479(4) 0.0387(16) Uani 1 1 d . . .
C57 C 0.17698(16) 0.3435(3) 0.4065(4) 0.0409(16) Uani 1 1 d . . .
H57A H 0.154654 0.330280 0.404962 0.049 Uiso 1 1 calc R . .
H57B H 0.183132 0.346238 0.347030 0.049 Uiso 1 1 calc R . .
C44 C 0.18190(17) 0.2724(3) 0.5255(4) 0.0373(16) Uani 1 1 d . . .
H44A H 0.187703 0.230012 0.528609 0.045 Uiso 1 1 calc R . .
H44B H 0.158595 0.275050 0.515295 0.045 Uiso 1 1 calc R . .
C45 C 0.19178(14) 0.3017(2) 0.6093(4) 0.0253(12) Uani 1 1 d . . .
C46 C 0.17494(14) 0.2960(3) 0.6812(4) 0.0264(13) Uani 1 1 d . . .
H46 H 0.155736 0.274110 0.679660 0.032 Uiso 1 1 calc R . .
C47 C 0.18706(15) 0.3234(3) 0.7563(4) 0.0307(13) Uani 1 1 d . . .
H47 H 0.176370 0.319591 0.807194 0.037 Uiso 1 1 calc R . .
C48 C 0.21448(13) 0.3560(3) 0.7561(4) 0.0285(13) Uani 1 1 d . . .
H48 H 0.222712 0.375368 0.806491 0.034 Uiso 1 1 calc R . .
C55 C 0.15580(19) 0.4454(3) 0.4472(5) 0.0477(19) Uani 1 1 d . . .
H55 H 0.135325 0.437480 0.421074 0.057 Uiso 1 1 calc R . .
C54 C 0.1632(2) 0.5001(4) 0.4873(5) 0.053(2) Uani 1 1 d . . .
H54 H 0.147309 0.529676 0.487891 0.064 Uiso 1 1 calc R . .
C53 C 0.19279(19) 0.5118(3) 0.5257(4) 0.0435(17) Uani 1 1 d . . .
H53 H 0.197646 0.548930 0.551685 0.052 Uiso 1 1 calc R . .
Ni1 Ni 0.26498(2) 0.22830(3) 0.03521(4) 0.02493(17) Uani 1 1 d . U .
O2 O 0.24977(9) 0.20613(17) 0.1489(3) 0.0285(9) Uani 1 1 d . . .
O1 O 0.23295(10) 0.29411(18) 0.0245(3) 0.0300(9) Uani 1 1 d . . .
N3 N 0.28469(11) 0.2530(2) -0.0725(3) 0.0255(10) Uani 1 1 d . . .
N4 N 0.30951(13) 0.2674(2) 0.0882(3) 0.0331(12) Uani 1 1 d . . .
H4 H 0.305028 0.297644 0.132097 0.040 Uiso 1 1 calc R . .
N1 N 0.29376(12) 0.1574(2) 0.0341(3) 0.0261(11) Uani 1 1 d . . .
N2 N 0.23891(12) 0.1736(2) -0.0594(3) 0.0291(11) Uani 1 1 d . . .
H2 H 0.216481 0.169990 -0.043801 0.035 Uiso 1 1 calc R . .
C22 C 0.22514(13) 0.2257(3) 0.1807(3) 0.0259(12) Uani 1 1 d . . .
C21 C 0.20479(14) 0.2699(3) 0.1451(4) 0.0281(13) Uani 1 1 d . . .
H21 H 0.186551 0.279478 0.174298 0.034 Uiso 1 1 calc R . .
C20 C 0.20952(14) 0.3007(3) 0.0698(4) 0.0251(12) Uani 1 1 d . . .
C19 C 0.18533(13) 0.3451(3) 0.0367(3) 0.0271(12) Uani 1 1 d . . .
C14 C 0.19319(16) 0.3879(3) -0.0210(4) 0.0336(14) Uani 1 1 d . . .
H14 H 0.214428 0.390652 -0.036565 0.040 Uiso 1 1 calc R . .
C15 C 0.17083(17) 0.4265(3) -0.0563(4) 0.0417(16) Uani 1 1 d . . .
H15 H 0.176772 0.455025 -0.096611 0.050 Uiso 1 1 calc R . .
C16 C 0.14039(17) 0.4245(3) -0.0342(5) 0.0443(17) Uani 1 1 d . . .
H16 H 0.125419 0.452630 -0.057018 0.053 Uiso 1 1 calc R . .
C17 C 0.13101(17) 0.3805(3) 0.0228(5) 0.0511(19) Uani 1 1 d . . .
H17 H 0.109536 0.377597 0.036358 0.061 Uiso 1 1 calc R . .
C18 C 0.15348(16) 0.3415(3) 0.0587(4) 0.0414(15) Uani 1 1 d . . .
H18 H 0.147505 0.312413 0.098146 0.050 Uiso 1 1 calc R . .
C23 C 0.21741(15) 0.1981(3) 0.2642(4) 0.0269(13) Uani 1 1 d . . .
C24 C 0.24147(15) 0.1787(3) 0.3210(4) 0.0312(14) Uani 1 1 d . . .
H24 H 0.262840 0.183904 0.307530 0.037 Uiso 1 1 calc R . .
C25 C 0.23524(16) 0.1521(3) 0.3967(4) 0.0318(14) Uani 1 1 d . . .
H25 H 0.252147 0.139746 0.435607 0.038 Uiso 1 1 calc R . .
C26 C 0.20420(16) 0.1434(3) 0.4157(4) 0.0354(15) Uani 1 1 d . . .
H26 H 0.199788 0.124741 0.467740 0.042 Uiso 1 1 calc R . .
C27 C 0.17935(16) 0.1617(3) 0.3593(4) 0.0331(14) Uani 1 1 d . . .
H27 H 0.158025 0.154846 0.371924 0.040 Uiso 1 1 calc R . .
C28 C 0.18605(15) 0.1902(3) 0.2839(4) 0.0295(13) Uani 1 1 d . . .
H28 H 0.169261 0.204288 0.245957 0.035 Uiso 1 1 calc R . .
C6 C 0.31383(14) 0.2777(2) -0.0678(4) 0.0258(13) Uani 1 1 d . . .
C7 C 0.32708(16) 0.2949(3) 0.0205(4) 0.0345(15) Uani 1 1 d . . .
H7A H 0.349582 0.282720 0.027737 0.041 Uiso 1 1 calc R . .
H7B H 0.326220 0.338456 0.026331 0.041 Uiso 1 1 calc R . .
C8 C 0.32665(15) 0.2160(3) 0.1297(4) 0.0361(15) Uani 1 1 d . . .
H8A H 0.317971 0.207509 0.185312 0.043 Uiso 1 1 calc R . .
H8B H 0.349408 0.225680 0.140171 0.043 Uiso 1 1 calc R . .
C9 C 0.32288(14) 0.1628(3) 0.0731(4) 0.0290(13) Uani 1 1 d . . .
C13 C 0.28651(14) 0.1133(3) -0.0197(4) 0.0300(13) Uani 1 1 d . . .
C0AA C 0.25345(15) 0.1133(3) -0.0593(4) 0.0339(14) Uani 1 1 d . . .
H0AA H 0.240398 0.085789 -0.027475 0.041 Uiso 1 1 calc R . .
H0AB H 0.253540 0.098782 -0.118684 0.041 Uiso 1 1 calc R . .
C1 C 0.23933(15) 0.2050(3) -0.1388(4) 0.0384(15) Uani 1 1 d . . .
H1A H 0.222328 0.235138 -0.142139 0.046 Uiso 1 1 calc R . .
H1B H 0.235155 0.176965 -0.186709 0.046 Uiso 1 1 calc R . .
C2 C 0.27092(14) 0.2348(3) -0.1470(4) 0.0328(14) Uani 1 1 d . . .
C3 C 0.28501(17) 0.2440(3) -0.2221(4) 0.0424(17) Uani 1 1 d . . .
H3 H 0.274660 0.232736 -0.275247 0.051 Uiso 1 1 calc R . .
C4 C 0.31535(17) 0.2706(3) -0.2182(4) 0.0429(17) Uani 1 1 d . . .
H4B H 0.325847 0.276900 -0.268916 0.051 Uiso 1 1 calc R . .
C5 C 0.32944(15) 0.2870(3) -0.1412(4) 0.0336(14) Uani 1 1 d . . .
H5 H 0.349825 0.304829 -0.137891 0.040 Uiso 1 1 calc R . .
C12 C 0.30901(16) 0.0714(3) -0.0364(4) 0.0381(15) Uani 1 1 d . . .
H12 H 0.303828 0.039670 -0.074458 0.046 Uiso 1 1 calc R . .
C11 C 0.33950(18) 0.0764(3) 0.0031(5) 0.0453(18) Uani 1 1 d . . .
H11 H 0.355290 0.048060 -0.008026 0.054 Uiso 1 1 calc R . .
C10 C 0.34647(15) 0.1225(3) 0.0584(4) 0.0369(15) Uani 1 1 d . . .
H10 H 0.367063 0.126548 0.085873 0.044 Uiso 1 1 calc R . .
Ni1C Ni 0.500000 0.61108(6) 0.500000 0.0380(3) Uani 1 2 d S T P
O1C O 0.50801(13) 0.6728(2) 0.4134(3) 0.0482(13) Uani 1 1 d . . .
N1C N 0.51130(13) 0.5475(3) 0.4194(3) 0.0397(14) Uani 1 1 d . . .
N2C N 0.54713(13) 0.5866(3) 0.5531(3) 0.0410(14) Uani 1 1 d . . .
H2C H 0.559752 0.623478 0.564649 0.049 Uiso 1 1 calc R . .
C79 C 0.50491(16) 0.7277(4) 0.4233(4) 0.0443(16) Uani 1 1 d . . .
C80 C 0.500000 0.7569(5) 0.500000 0.044(2) Uani 1 2 d S T P
H80 H 0.500002 0.798973 0.500001 0.053 Uiso 1 2 calc RS T P
C78 C 0.50562(18) 0.7639(3) 0.3430(5) 0.0495(19) Uani 1 1 d . . .
C73 C 0.5226(2) 0.7428(4) 0.2780(5) 0.059(2) Uani 1 1 d . . .
H73 H 0.533201 0.705823 0.283385 0.070 Uiso 1 1 calc R . .
C74 C 0.5239(2) 0.7766(5) 0.2034(6) 0.076(3) Uani 1 1 d . . .
H74 H 0.536044 0.762687 0.158879 0.092 Uiso 1 1 calc R . .
C75 C 0.5084(2) 0.8284(5) 0.1940(7) 0.083(3) Uani 1 1 d . . .
H75 H 0.509374 0.850368 0.142729 0.099 Uiso 1 1 calc R . .
C76 C 0.4912(3) 0.8494(5) 0.2580(7) 0.084(3) Uani 1 1 d . . .
H76 H 0.480043 0.885818 0.251536 0.100 Uiso 1 1 calc R . .
C77 C 0.4902(3) 0.8176(4) 0.3310(7) 0.077(3) Uani 1 1 d . . .
H77 H 0.478568 0.832738 0.375630 0.093 Uiso 1 1 calc R . .
C83 C 0.54030(15) 0.5207(3) 0.4279(4) 0.0368(16) Uani 1 1 d . . .
C82 C 0.56305(16) 0.5504(3) 0.4907(4) 0.0409(17) Uani 1 1 d . . .
H82A H 0.576145 0.519875 0.521597 0.049 Uiso 1 1 calc R . .
H82B H 0.577388 0.575937 0.459783 0.049 Uiso 1 1 calc R . .
C81 C 0.54249(18) 0.5572(4) 0.6346(4) 0.053(2) Uani 1 1 d . . .
H81A H 0.543521 0.587191 0.680546 0.064 Uiso 1 1 calc R . .
H81B H 0.559996 0.528731 0.647163 0.064 Uiso 1 1 calc R . .
C2BA C 0.54622(18) 0.4717(4) 0.3792(5) 0.0477(18) Uani 1 1 d . . .
H2BA H 0.566426 0.453294 0.385340 0.057 Uiso 1 1 calc R . .
C84 C 0.52377(18) 0.4495(4) 0.3229(5) 0.059(2) Uani 1 1 d . . .
H84 H 0.528128 0.416023 0.289079 0.070 Uiso 1 1 calc R . .
C4BA C 0.49380(19) 0.4767(4) 0.3152(5) 0.058(2) Uani 1 1 d . . .
H4BA H 0.477627 0.461776 0.276069 0.070 Uiso 1 1 calc R . .
C85 C 0.48817(16) 0.5251(4) 0.3650(4) 0.0430(17) Uani 1 1 d . . .
Ni1B Ni 0.500000 0.46733(4) 0.000000 0.0254(2) Uani 1 2 d S T P
O1B O 0.49346(11) 0.4056(2) 0.0885(3) 0.0474(12) Uani 1 1 d . U .
N1B N 0.48960(11) 0.5328(2) 0.0806(3) 0.0234(10) Uani 1 1 d . . .
N2B N 0.54759(12) 0.4913(2) 0.0517(3) 0.0270(11) Uani 1 1 d . . .
H2B H 0.560248 0.454518 0.063805 0.032 Uiso 1 1 calc R . .
C64 C 0.49637(16) 0.3503(4) 0.0779(6) 0.0574(15) Uani 1 1 d . U .
C65 C 0.500000 0.3221(5) 0.000000 0.059(2) Uani 1 2 d S TU P
H65 H 0.499999 0.280037 -0.000001 0.071 Uiso 1 2 calc RS T P
C63 C 0.49606(14) 0.3115(2) 0.1542(4) 0.0749(19) Uani 1 1 d . U .
C58 C 0.51194(14) 0.2576(3) 0.1598(4) 0.092(2) Uani 1 1 d G U .
H58 H 0.523303 0.244166 0.113463 0.110 Uiso 1 1 calc R . .
C59 C 0.51119(15) 0.2235(2) 0.2331(5) 0.103(2) Uani 1 1 d G U .
H59 H 0.522040 0.186677 0.236960 0.123 Uiso 1 1 calc R . .
C60 C 0.49456(16) 0.2432(3) 0.3009(4) 0.099(2) Uani 1 1 d G U .
H60 H 0.494044 0.219835 0.351012 0.118 Uiso 1 1 calc R . .
C61 C 0.47868(15) 0.2970(3) 0.2953(4) 0.096(2) Uani 1 1 d G U .
H61 H 0.467310 0.310481 0.341569 0.115 Uiso 1 1 calc R . .
C62 C 0.47943(14) 0.3312(2) 0.2219(4) 0.084(2) Uani 1 1 d G U .
H62 H 0.468573 0.367971 0.218073 0.100 Uiso 1 1 calc R . .
C67 C 0.51253(14) 0.5558(3) 0.1307(4) 0.0314(14) Uani 1 1 d . . .
C66 C 0.54398(14) 0.5234(3) 0.1320(4) 0.0386(16) Uani 1 1 d . . .
H66A H 0.561493 0.552168 0.141404 0.046 Uiso 1 1 calc R . .
H66B H 0.545385 0.494931 0.180033 0.046 Uiso 1 1 calc R . .
C72 C 0.56294(14) 0.5273(3) -0.0118(4) 0.0285(13) Uani 1 1 d . . .
H72A H 0.576553 0.501438 -0.044571 0.034 Uiso 1 1 calc R . .
H72B H 0.576676 0.557232 0.018146 0.034 Uiso 1 1 calc R . .
C68 C 0.50746(17) 0.6046(4) 0.1798(5) 0.051(2) Uani 1 1 d . . .
H68 H 0.524065 0.620715 0.216467 0.061 Uiso 1 1 calc R . .
C69 C 0.47815(18) 0.6294(4) 0.1748(5) 0.059(2) Uani 1 1 d . . .
H69 H 0.473902 0.662270 0.209864 0.070 Uiso 1 1 calc R . .
C70 C 0.45435(16) 0.6068(3) 0.1187(5) 0.0453(18) Uani 1 1 d . . .
H70 H 0.434104 0.625099 0.112948 0.054 Uiso 1 1 calc R . .
C71 C 0.46066(14) 0.5579(3) 0.0723(4) 0.0293(13) Uani 1 1 d . . .
O7 O 0.59752(18) 0.8549(4) 0.4195(5) 0.106(2) Uani 1 1 d . U .
C89 C 0.5790(3) 0.8769(6) 0.4877(8) 0.101(3) Uani 1 1 d . U .
H89A H 0.559272 0.853628 0.489382 0.121 Uiso 1 1 calc R . .
H89B H 0.573156 0.918759 0.476473 0.121 Uiso 1 1 calc R . .
C90 C 0.5978(3) 0.8723(5) 0.5723(7) 0.093(3) Uani 1 1 d . U .
H90A H 0.616859 0.896923 0.571495 0.140 Uiso 1 1 calc GR . .
H90B H 0.603994 0.831001 0.582798 0.140 Uiso 1 1 calc GR . .
H90C H 0.584852 0.885942 0.617721 0.140 Uiso 1 1 calc GR . .
C91 C 0.5800(3) 0.8619(7) 0.3370(8) 0.112(3) Uani 1 1 d . U .
H91A H 0.576550 0.904288 0.323522 0.135 Uiso 1 1 calc R . .
H91B H 0.559153 0.841930 0.336717 0.135 Uiso 1 1 calc R . .
C92 C 0.6000(3) 0.8341(8) 0.2752(9) 0.136(4) Uani 1 1 d . U .
H92A H 0.589333 0.836595 0.217940 0.204 Uiso 1 1 calc GR . .
H92B H 0.603507 0.792431 0.290453 0.204 Uiso 1 1 calc GR . .
H92C H 0.620367 0.854670 0.276085 0.204 Uiso 1 1 calc GR . .
C93 C 0.31851(13) 0.4895(2) 0.8199(3) 0.0207(12) Uani 1 1 d . . .
C94 C 0.30408(13) 0.4431(2) 0.8622(3) 0.0225(12) Uani 1 1 d . . .
H94 H 0.315294 0.406824 0.869490 0.027 Uiso 1 1 calc R . .
C95 C 0.27419(13) 0.4472(3) 0.8941(3) 0.0285(13) Uani 1 1 d . . .
H95 H 0.265750 0.415080 0.924317 0.034 Uiso 1 1 calc R . .
C96 C 0.25699(14) 0.4993(3) 0.8809(4) 0.0300(14) Uani 1 1 d . . .
H96 H 0.236471 0.502934 0.901307 0.036 Uiso 1 1 calc R . .
C97 C 0.26990(14) 0.5454(3) 0.8381(4) 0.0294(13) Uani 1 1 d . . .
H97 H 0.258277 0.581063 0.828932 0.035 Uiso 1 1 calc R . .
C98 C 0.29982(13) 0.5400(3) 0.8081(3) 0.0263(13) Uani 1 1 d . . .
H98 H 0.307999 0.572446 0.778089 0.032 Uiso 1 1 calc R . .
C99 C 0.37285(13) 0.5452(3) 0.7805(3) 0.0224(12) Uani 1 1 d . . .
C100 C 0.39161(13) 0.5638(3) 0.7156(3) 0.0238(12) Uani 1 1 d . . .
H100 H 0.393264 0.538708 0.667656 0.029 Uiso 1 1 calc R . .
C101 C 0.40776(14) 0.6167(3) 0.7178(4) 0.0301(14) Uani 1 1 d . . .
H101 H 0.420335 0.627097 0.672323 0.036 Uiso 1 1 calc R . .
C102 C 0.40568(14) 0.6552(3) 0.7871(4) 0.0310(14) Uani 1 1 d . . .
H102 H 0.415942 0.692600 0.787853 0.037 Uiso 1 1 calc R . .
C103 C 0.38852(14) 0.6379(3) 0.8537(4) 0.0307(14) Uani 1 1 d . . .
H103 H 0.387470 0.662745 0.902127 0.037 Uiso 1 1 calc R . .
C104 C 0.37257(14) 0.5836(3) 0.8505(4) 0.0259(12) Uani 1 1 d . . .
H104 H 0.361062 0.572286 0.897632 0.031 Uiso 1 1 calc R . .
C105 C 0.37617(13) 0.4367(3) 0.8411(3) 0.0239(12) Uani 1 1 d . . .
C106 C 0.40052(14) 0.4027(3) 0.8094(4) 0.0279(13) Uani 1 1 d . . .
H106 H 0.404004 0.405338 0.750516 0.034 Uiso 1 1 calc R . .
C107 C 0.41960(15) 0.3655(3) 0.8602(4) 0.0347(15) Uani 1 1 d . . .
H107 H 0.435680 0.343325 0.835415 0.042 Uiso 1 1 calc R . .
C108 C 0.41577(15) 0.3600(3) 0.9454(4) 0.0366(16) Uani 1 1 d . . .
H108 H 0.428500 0.333143 0.979381 0.044 Uiso 1 1 calc R . .
C109 C 0.39300(15) 0.3942(3) 0.9815(4) 0.0327(15) Uani 1 1 d . . .
H109 H 0.390502 0.391854 1.040986 0.039 Uiso 1 1 calc R . .
C110 C 0.37369(13) 0.4321(3) 0.9302(4) 0.0250(12) Uani 1 1 d . . .
H110 H 0.358396 0.455606 0.956046 0.030 Uiso 1 1 calc R . .
C111 C 0.34634(13) 0.4578(2) 0.6839(3) 0.0214(12) Uani 1 1 d . . .
C112 C 0.33515(13) 0.4985(3) 0.6198(3) 0.0235(12) Uani 1 1 d . . .
H112 H 0.331925 0.538585 0.635408 0.028 Uiso 1 1 calc R . .
C113 C 0.32876(15) 0.4822(3) 0.5353(4) 0.0311(14) Uani 1 1 d . . .
H113 H 0.321895 0.511044 0.494086 0.037 Uiso 1 1 calc R . .
C114 C 0.33243(15) 0.4235(3) 0.5108(4) 0.0368(16) Uani 1 1 d . . .
H114 H 0.328318 0.412052 0.452956 0.044 Uiso 1 1 calc R . .
C115 C 0.34206(15) 0.3822(3) 0.5715(4) 0.0344(15) Uani 1 1 d . . .
H115 H 0.344252 0.341899 0.555795 0.041 Uiso 1 1 calc R . .
C116 C 0.34863(14) 0.3994(3) 0.6561(4) 0.0276(13) Uani 1 1 d . . .
H116 H 0.354977 0.369943 0.696771 0.033 Uiso 1 1 calc R . .
B1 B 0.35379(16) 0.4818(3) 0.7815(4) 0.0237(14) Uani 1 1 d . . .
C117 C 0.62467(14) 0.6411(3) 0.6642(4) 0.0301(14) Uani 1 1 d . . .
C118 C 0.59898(15) 0.6720(3) 0.6947(4) 0.0364(15) Uani 1 1 d . . .
H118 H 0.594468 0.667589 0.752739 0.044 Uiso 1 1 calc R . .
C119 C 0.57992(17) 0.7090(3) 0.6419(5) 0.0474(19) Uani 1 1 d . . .
H119 H 0.562880 0.729646 0.664743 0.057 Uiso 1 1 calc R . .
C120 C 0.58544(18) 0.7162(4) 0.5568(5) 0.052(2) Uani 1 1 d . . .
H120 H 0.572753 0.742342 0.521574 0.063 Uiso 1 1 calc R . .
C121 C 0.60997(16) 0.6843(4) 0.5237(5) 0.0458(19) Uani 1 1 d . . .
H121 H 0.613726 0.687189 0.464958 0.055 Uiso 1 1 calc R . .
C122 C 0.62859(15) 0.6487(3) 0.5769(4) 0.0347(15) Uani 1 1 d . . .
H122 H 0.645307 0.627692 0.553069 0.042 Uiso 1 1 calc R . .
C123 C 0.62665(13) 0.5331(3) 0.7220(3) 0.0231(12) Uani 1 1 d . . .
C124 C 0.62571(14) 0.4972(3) 0.6488(4) 0.0281(13) Uani 1 1 d . . .
H124 H 0.637525 0.509323 0.602573 0.034 Uiso 1 1 calc R . .
C125 C 0.60846(14) 0.4452(3) 0.6405(4) 0.0317(14) Uani 1 1 d . . .
H125 H 0.609034 0.422277 0.590040 0.038 Uiso 1 1 calc R . .
C126 C 0.59012(15) 0.4263(3) 0.7064(4) 0.0323(14) Uani 1 1 d . . .
H126 H 0.578008 0.390965 0.700951 0.039 Uiso 1 1 calc R . .
C127 C 0.59013(14) 0.4605(3) 0.7795(4) 0.0315(14) Uani 1 1 d . . .
H127 H 0.578119 0.448036 0.825157 0.038 Uiso 1 1 calc R . .
C128 C 0.60761(14) 0.5133(3) 0.7873(3) 0.0269(13) Uani 1 1 d . . .
H128 H 0.606684 0.536355 0.837608 0.032 Uiso 1 1 calc R . .
C129 C 0.68178(14) 0.5882(3) 0.6889(3) 0.0252(13) Uani 1 1 d . . .
C130 C 0.69834(14) 0.6380(3) 0.6639(3) 0.0267(13) Uani 1 1 d . . .
H130 H 0.688449 0.675708 0.665849 0.032 Uiso 1 1 calc R . .
C131 C 0.72867(15) 0.6344(3) 0.6365(4) 0.0313(14) Uani 1 1 d . . .
H131 H 0.738909 0.669496 0.619631 0.038 Uiso 1 1 calc R . .
C132 C 0.74428(15) 0.5814(3) 0.6332(4) 0.0342(15) Uani 1 1 d . . .
H132 H 0.764964 0.579437 0.613437 0.041 Uiso 1 1 calc R . .
C133 C 0.72904(15) 0.5301(3) 0.6596(4) 0.0332(14) Uani 1 1 d . . .
H133 H 0.739558 0.492976 0.659121 0.040 Uiso 1 1 calc R . .
C134 C 0.69846(14) 0.5338(3) 0.6866(4) 0.0300(13) Uani 1 1 d . . .
H134 H 0.688408 0.498730 0.704144 0.036 Uiso 1 1 calc R . .
C135 C 0.65360(13) 0.6181(3) 0.8236(3) 0.0240(12) Uani 1 1 d . . .
C136 C 0.66574(14) 0.5778(3) 0.8853(3) 0.0271(13) Uani 1 1 d . . .
H136 H 0.669182 0.538128 0.868343 0.032 Uiso 1 1 calc R . .
C137 C 0.67294(14) 0.5930(3) 0.9692(4) 0.0305(14) Uani 1 1 d . . .
H137 H 0.680797 0.563958 1.008911 0.037 Uiso 1 1 calc R . .
C138 C 0.66868(15) 0.6511(3) 0.9957(4) 0.0341(15) Uani 1 1 d . . .
H138 H 0.673210 0.661822 1.053702 0.041 Uiso 1 1 calc R . .
C139 C 0.65770(16) 0.6930(3) 0.9363(4) 0.0395(17) Uani 1 1 d . . .
H139 H 0.655155 0.732875 0.953517 0.047 Uiso 1 1 calc R . .
C140 C 0.65040(15) 0.6771(3) 0.8518(4) 0.0315(14) Uani 1 1 d . . .
H140 H 0.643102 0.706601 0.812091 0.038 Uiso 1 1 calc R . .
B2 B 0.64657(16) 0.5954(3) 0.7257(4) 0.0241(14) Uani 1 1 d . . .
C141 C 0.57541(14) 0.0974(3) 0.6049(4) 0.0357(14) Uani 1 1 d . . .
C142 C 0.58422(15) 0.0542(3) 0.5474(4) 0.0384(15) Uani 1 1 d . . .
H142 H 0.597568 0.022817 0.567996 0.046 Uiso 1 1 calc R . .
C143 C 0.57430(16) 0.0555(3) 0.4619(5) 0.0436(16) Uani 1 1 d . . .
H143 H 0.581445 0.025727 0.425073 0.052 Uiso 1 1 calc R . .
C144 C 0.55446(17) 0.0985(3) 0.4295(5) 0.0466(18) Uani 1 1 d . . .
H144 H 0.547783 0.098975 0.370569 0.056 Uiso 1 1 calc R . .
C145 C 0.54409(18) 0.1419(4) 0.4838(5) 0.054(2) Uani 1 1 d . . .
H145 H 0.529950 0.172046 0.462877 0.065 Uiso 1 1 calc R . .
C146 C 0.55492(16) 0.1403(3) 0.5700(5) 0.0469(17) Uani 1 1 d . . .
H146 H 0.547862 0.170284 0.606649 0.056 Uiso 1 1 calc R . .
C147 C 0.62295(15) 0.0651(3) 0.7189(4) 0.0328(14) Uani 1 1 d . . .
C148 C 0.65091(17) 0.0962(3) 0.7268(4) 0.0405(16) Uani 1 1 d . . .
H148 H 0.649876 0.138205 0.726008 0.049 Uiso 1 1 calc R . .
C149 C 0.68007(16) 0.0703(3) 0.7358(4) 0.0426(16) Uani 1 1 d . . .
H149 H 0.698531 0.094191 0.742522 0.051 Uiso 1 1 calc R . .
C150 C 0.68289(17) 0.0086(3) 0.7351(4) 0.0416(16) Uani 1 1 d . . .
H150 H 0.703083 -0.009946 0.740560 0.050 Uiso 1 1 calc R . .
C151 C 0.65575(18) -0.0243(3) 0.7263(5) 0.0490(18) Uani 1 1 d . . .
H151 H 0.656865 -0.066289 0.724559 0.059 Uiso 1 1 calc R . .
C152 C 0.62597(17) 0.0045(3) 0.7196(4) 0.0417(16) Uani 1 1 d . . .
H152 H 0.607307 -0.018976 0.715551 0.050 Uiso 1 1 calc R . .
C153 C 0.58925(14) 0.1646(3) 0.7454(4) 0.0327(14) Uani 1 1 d . . .
C154 C 0.60241(16) 0.2112(3) 0.6996(4) 0.0384(15) Uani 1 1 d . . .
H154 H 0.609368 0.202943 0.644635 0.046 Uiso 1 1 calc R . .
C155 C 0.60568(16) 0.2684(3) 0.7308(5) 0.0429(17) Uani 1 1 d . . .
H155 H 0.614525 0.298367 0.697330 0.051 Uiso 1 1 calc R . .
C156 C 0.59597(18) 0.2818(3) 0.8114(5) 0.0490(19) Uani 1 1 d . . .
H156 H 0.598002 0.320908 0.833328 0.059 Uiso 1 1 calc R . .
C157 C 0.58375(17) 0.2389(4) 0.8574(5) 0.051(2) Uani 1 1 d . . .
H157 H 0.577534 0.247876 0.912873 0.062 Uiso 1 1 calc R . .
C158 C 0.57970(17) 0.1794(3) 0.8254(4) 0.0426(16) Uani 1 1 d . . .
H158 H 0.570450 0.150120 0.859285 0.051 Uiso 1 1 calc R . .
C159 C 0.56163(16) 0.0596(3) 0.7599(4) 0.0418(16) Uani 1 1 d . . .
C160 C 0.5703(2) 0.0304(4) 0.8383(5) 0.057(2) Uani 1 1 d . . .
H160 H 0.591883 0.030729 0.859025 0.068 Uiso 1 1 calc R . .
C161 C 0.5488(3) 0.0020(4) 0.8853(7) 0.078(3) Uani 1 1 d . . .
H161 H 0.555725 -0.016346 0.937645 0.094 Uiso 1 1 calc R . .
C162 C 0.5163(3) -0.0004(5) 0.8564(7) 0.077(3) Uani 1 1 d . . .
H162 H 0.501286 -0.020707 0.887773 0.092 Uiso 1 1 calc R . .
C163 C 0.5076(2) 0.0278(5) 0.7814(7) 0.083(3) Uani 1 1 d . . .
H163 H 0.485989 0.027339 0.760076 0.100 Uiso 1 1 calc R . .
C164 C 0.52951(19) 0.0567(4) 0.7367(5) 0.062(2) Uani 1 1 d . . .
H164 H 0.522118 0.076362 0.685713 0.074 Uiso 1 1 calc R . .
B3 B 0.58684(18) 0.0966(3) 0.7077(5) 0.0341(16) Uani 1 1 d . . .

loop_
_atom_site_aniso_label
_atom_site_aniso_U_11
_atom_site_aniso_U_22
_atom_site_aniso_U_33
_atom_site_aniso_U_23
_atom_site_aniso_U_13
_atom_site_aniso_U_12
Ni1A 0.0295(4) 0.0295(4) 0.0246(4) -0.0055(3) 0.0098(3) -0.0067(3)
O2A 0.035(2) 0.039(3) 0.036(2) -0.0059(19) 0.0201(19) -0.008(2)
O1A 0.034(2) 0.036(2) 0.030(2) -0.0057(18) 0.0128(18) -0.0067(19)
N1A 0.028(3) 0.028(3) 0.027(3) -0.003(2) 0.007(2) -0.003(2)
N2A 0.031(3) 0.032(3) 0.026(3) -0.006(2) 0.009(2) -0.012(2)
N3A 0.034(3) 0.029(3) 0.020(2) 0.001(2) 0.008(2) -0.004(2)
N4A 0.045(3) 0.033(3) 0.027(3) -0.004(2) 0.009(2) -0.006(2)
C37 0.038(4) 0.024(3) 0.038(4) -0.009(3) 0.015(3) -0.009(3)
C36 0.043(4) 0.028(3) 0.033(3) -0.009(3) 0.018(3) -0.009(3)
C35 0.037(3) 0.026(3) 0.029(3) -0.012(3) 0.012(3) -0.015(3)
C34 0.039(4) 0.025(3) 0.029(3) -0.017(2) 0.012(3) -0.012(3)
C29 0.038(4) 0.040(4) 0.028(3) -0.013(3) 0.009(3) -0.015(3)
C30 0.047(4) 0.046(4) 0.031(3) -0.009(3) -0.001(3) -0.010(3)
C31 0.053(4) 0.027(3) 0.028(3) -0.009(3) 0.015(3) -0.015(3)
C32 0.039(4) 0.033(3) 0.030(3) -0.009(3) 0.013(3) -0.012(3)
C33 0.034(3) 0.029(3) 0.026(3) -0.008(2) 0.011(3) -0.011(3)
C38 0.052(3) 0.048(3) 0.053(3) 0.008(3) 0.028(3) 0.012(3)
C43 0.049(3) 0.083(4) 0.050(3) 0.014(3) 0.018(3) 0.024(3)
C42 0.054(3) 0.085(4) 0.056(4) 0.017(3) 0.016(3) 0.025(3)
C41 0.056(4) 0.064(4) 0.073(4) 0.022(3) 0.031(3) 0.020(3)
C40 0.071(4) 0.082(4) 0.092(4) 0.030(4) 0.034(4) 0.029(4)
C39 0.071(4) 0.074(4) 0.084(4) 0.030(3) 0.033(3) 0.025(3)
C49 0.027(3) 0.028(3) 0.024(3) -0.003(2) 0.002(2) -0.002(2)
C50 0.028(3) 0.045(4) 0.027(3) -0.006(3) 0.009(2) -0.011(3)
C51 0.051(4) 0.031(3) 0.032(3) -0.003(3) 0.014(3) -0.013(3)
C52 0.043(4) 0.033(3) 0.021(3) 0.003(3) 0.013(3) -0.002(3)
C56 0.046(4) 0.040(4) 0.030(3) 0.007(3) 0.004(3) -0.004(3)
C57 0.042(4) 0.043(4) 0.037(3) -0.004(3) -0.006(3) -0.014(3)
C44 0.042(4) 0.041(4) 0.030(3) -0.009(3) 0.009(3) -0.014(3)
C45 0.030(3) 0.019(3) 0.027(3) -0.004(2) 0.008(2) -0.005(2)
C46 0.030(3) 0.021(3) 0.029(3) 0.001(2) 0.010(2) -0.003(2)
C47 0.039(4) 0.028(3) 0.025(3) 0.003(2) 0.009(3) 0.000(3)
C48 0.032(3) 0.029(3) 0.025(3) -0.002(2) 0.007(2) -0.001(3)
C55 0.047(4) 0.047(4) 0.048(4) 0.013(3) -0.002(3) 0.005(4)
C54 0.050(5) 0.056(5) 0.055(5) 0.012(4) 0.014(4) 0.019(4)
C53 0.063(5) 0.037(4) 0.032(4) 0.003(3) 0.011(3) 0.007(3)
Ni1 0.0250(4) 0.0242(4) 0.0261(4) -0.0019(3) 0.0055(3) -0.0019(3)
O2 0.028(2) 0.027(2) 0.031(2) 0.0005(17) 0.0053(18) -0.0041(17)
O1 0.032(2) 0.030(2) 0.029(2) -0.0008(17) 0.0117(18) -0.0004(18)
N3 0.028(3) 0.023(2) 0.026(3) -0.0015(19) 0.004(2) 0.002(2)
N4 0.041(3) 0.027(3) 0.032(3) -0.007(2) 0.011(2) -0.008(2)
N1 0.028(3) 0.025(3) 0.025(2) -0.001(2) 0.004(2) -0.005(2)
N2 0.027(3) 0.030(3) 0.031(3) -0.002(2) 0.002(2) -0.007(2)
C22 0.031(3) 0.023(3) 0.024(3) -0.008(2) 0.004(2) -0.008(3)
C21 0.029(3) 0.029(3) 0.027(3) -0.003(2) 0.003(2) -0.001(3)
C20 0.029(3) 0.022(3) 0.026(3) -0.007(2) 0.005(2) -0.004(2)
C19 0.028(3) 0.024(3) 0.030(3) -0.008(3) 0.002(2) -0.004(2)
C14 0.040(4) 0.037(4) 0.024(3) -0.002(3) 0.006(3) -0.003(3)
C15 0.045(4) 0.048(4) 0.031(3) 0.000(3) 0.000(3) 0.008(3)
C16 0.045(4) 0.031(4) 0.057(4) 0.002(3) 0.005(3) 0.004(3)
C17 0.033(4) 0.044(4) 0.078(6) 0.015(4) 0.013(4) 0.013(3)
C18 0.042(4) 0.033(4) 0.051(4) 0.008(3) 0.016(3) 0.000(3)
C23 0.035(3) 0.022(3) 0.024(3) -0.008(2) 0.003(2) -0.008(2)
C24 0.033(3) 0.029(3) 0.031(3) -0.004(3) 0.004(3) -0.007(3)
C25 0.044(4) 0.026(3) 0.025(3) -0.002(2) 0.001(3) -0.007(3)
C26 0.054(4) 0.028(3) 0.025(3) -0.009(3) 0.005(3) -0.006(3)
C27 0.039(4) 0.029(3) 0.032(3) -0.007(3) 0.012(3) -0.009(3)
C28 0.038(4) 0.025(3) 0.026(3) -0.007(2) 0.004(3) -0.005(3)
C6 0.031(3) 0.014(3) 0.034(3) -0.001(2) 0.010(2) -0.001(2)
C7 0.041(4) 0.028(3) 0.036(4) -0.008(3) 0.015(3) -0.014(3)
C8 0.027(3) 0.042(4) 0.039(4) -0.004(3) 0.000(3) -0.004(3)
C9 0.025(3) 0.031(3) 0.031(3) 0.001(3) 0.005(2) -0.002(2)
C13 0.030(3) 0.031(3) 0.030(3) -0.002(3) 0.010(2) -0.004(3)
C0AA 0.031(3) 0.031(3) 0.040(3) -0.008(3) 0.004(3) -0.012(3)
C1 0.033(4) 0.049(4) 0.033(3) 0.000(3) 0.000(3) -0.008(3)
C2 0.028(3) 0.034(4) 0.036(3) 0.007(3) 0.005(3) 0.000(3)
C3 0.052(4) 0.051(4) 0.024(3) 0.000(3) 0.002(3) -0.012(3)
C4 0.049(4) 0.042(4) 0.039(4) 0.001(3) 0.017(3) -0.014(3)
C5 0.036(4) 0.025(3) 0.042(4) 0.000(3) 0.012(3) -0.005(3)
C12 0.040(4) 0.027(3) 0.047(4) -0.006(3) 0.010(3) -0.004(3)
C11 0.041(4) 0.028(4) 0.068(5) 0.003(3) 0.018(4) 0.009(3)
C10 0.028(3) 0.038(4) 0.045(4) 0.006(3) 0.004(3) 0.005(3)
Ni1C 0.0278(6) 0.0604(8) 0.0255(6) 0.000 -0.0004(5) 0.000
O1C 0.057(3) 0.042(3) 0.046(3) 0.010(2) 0.010(2) 0.021(2)
N1C 0.030(3) 0.069(4) 0.020(3) 0.003(3) 0.005(2) 0.005(3)
N2C 0.028(3) 0.065(4) 0.030(3) 0.011(3) -0.005(2) -0.008(3)
C79 0.039(4) 0.046(4) 0.050(4) 0.008(4) 0.010(3) 0.003(3)
C80 0.028(5) 0.048(6) 0.056(6) 0.000 -0.001(4) 0.000
C78 0.041(4) 0.040(4) 0.067(5) 0.009(4) 0.002(4) -0.004(3)
C73 0.056(5) 0.072(6) 0.048(5) 0.011(4) 0.006(4) -0.004(4)
C74 0.074(6) 0.095(8) 0.061(6) 0.024(5) 0.007(5) -0.004(6)
C75 0.076(7) 0.096(8) 0.075(7) 0.043(6) -0.005(5) -0.011(6)
C76 0.089(7) 0.074(7) 0.090(7) 0.034(6) 0.014(6) 0.011(6)
C77 0.088(7) 0.057(6) 0.088(7) 0.026(5) 0.012(6) 0.015(5)
C83 0.025(3) 0.058(5) 0.028(3) 0.015(3) 0.002(3) -0.008(3)
C82 0.033(4) 0.050(4) 0.039(4) 0.005(3) 0.001(3) 0.002(3)
C81 0.045(4) 0.086(6) 0.028(4) 0.015(4) -0.007(3) -0.013(4)
C2BA 0.045(4) 0.047(4) 0.054(4) 0.002(4) 0.022(3) 0.007(4)
C84 0.038(4) 0.086(6) 0.054(5) -0.017(4) 0.017(4) 0.009(4)
C4BA 0.039(4) 0.092(7) 0.043(4) -0.014(4) 0.008(3) 0.006(4)
C85 0.039(4) 0.068(5) 0.022(3) 0.001(3) 0.000(3) 0.007(4)
Ni1B 0.0267(6) 0.0206(5) 0.0293(6) 0.000 0.0037(4) 0.000
O1B 0.031(2) 0.036(3) 0.075(3) 0.023(2) 0.003(2) 0.000(2)
N1B 0.023(3) 0.030(3) 0.017(2) 0.0036(19) 0.0041(18) 0.000(2)
N2B 0.028(3) 0.027(3) 0.025(3) 0.004(2) 0.001(2) 0.006(2)
C64 0.029(3) 0.040(3) 0.103(4) 0.027(3) -0.002(3) -0.006(3)
C65 0.034(4) 0.034(4) 0.110(6) 0.000 0.000(5) 0.000
C63 0.035(3) 0.056(3) 0.131(4) 0.054(3) -0.009(3) -0.012(3)
C58 0.052(4) 0.066(4) 0.155(5) 0.068(4) -0.008(4) -0.009(3)
C59 0.063(4) 0.079(4) 0.164(6) 0.079(4) -0.013(4) -0.007(4)
C60 0.056(4) 0.087(4) 0.150(6) 0.082(4) -0.015(4) -0.013(4)
C61 0.053(4) 0.092(5) 0.139(5) 0.074(4) -0.011(4) -0.010(4)
C62 0.043(4) 0.078(4) 0.127(5) 0.066(4) -0.012(4) -0.011(3)
C67 0.026(3) 0.050(4) 0.018(3) -0.004(3) 0.002(2) -0.001(3)
C66 0.023(3) 0.066(5) 0.027(3) -0.001(3) 0.002(2) 0.016(3)
C72 0.022(3) 0.034(3) 0.031(3) -0.006(3) 0.005(2) -0.002(3)
C68 0.035(4) 0.066(5) 0.052(4) -0.037(4) 0.007(3) -0.002(4)
C69 0.039(4) 0.069(6) 0.070(5) -0.042(4) 0.013(4) -0.008(4)
C70 0.024(3) 0.053(5) 0.059(4) -0.021(4) 0.006(3) 0.006(3)
C71 0.028(3) 0.036(4) 0.024(3) 0.003(2) 0.009(2) 0.001(3)
O7 0.086(4) 0.136(5) 0.096(4) -0.011(4) 0.006(3) -0.029(4)
C89 0.090(5) 0.117(6) 0.096(5) -0.013(5) 0.013(4) -0.029(5)
C90 0.092(7) 0.093(7) 0.096(7) -0.007(6) 0.010(6) -0.043(6)
C91 0.090(5) 0.148(6) 0.097(6) -0.017(5) -0.005(5) -0.040(5)
C92 0.108(8) 0.191(11) 0.102(8) -0.032(8) -0.032(7) -0.028(8)
C93 0.021(3) 0.028(3) 0.013(2) -0.003(2) -0.001(2) 0.000(2)
C94 0.024(3) 0.024(3) 0.020(3) 0.001(2) 0.000(2) 0.000(2)
C95 0.024(3) 0.044(4) 0.018(3) -0.002(2) 0.002(2) -0.005(3)
C96 0.025(3) 0.043(4) 0.023(3) -0.005(3) 0.003(2) 0.004(3)
C97 0.025(3) 0.037(4) 0.025(3) 0.000(3) -0.003(2) 0.003(3)
C98 0.026(3) 0.030(3) 0.023(3) 0.000(2) -0.004(2) -0.002(2)
C99 0.021(3) 0.026(3) 0.020(3) 0.002(2) 0.000(2) -0.001(2)
C100 0.024(3) 0.027(3) 0.020(3) 0.001(2) 0.000(2) 0.001(2)
C101 0.029(3) 0.034(3) 0.027(3) 0.009(3) -0.001(2) -0.012(3)
C102 0.027(3) 0.022(3) 0.043(4) -0.003(3) -0.001(3) -0.004(2)
C103 0.027(3) 0.033(3) 0.032(3) -0.009(3) 0.003(2) -0.004(3)
C104 0.023(3) 0.030(3) 0.025(3) -0.003(2) 0.006(2) -0.001(2)
C105 0.022(3) 0.025(3) 0.024(3) 0.002(2) 0.001(2) -0.005(2)
C106 0.027(3) 0.031(3) 0.027(3) -0.002(2) 0.003(2) -0.003(3)
C107 0.022(3) 0.034(4) 0.048(4) 0.005(3) 0.001(3) -0.001(3)
C108 0.027(3) 0.027(4) 0.054(4) 0.012(3) -0.011(3) -0.005(3)
C109 0.030(3) 0.034(4) 0.033(3) 0.011(3) -0.007(3) -0.013(3)
C110 0.018(3) 0.029(3) 0.028(3) 0.004(2) -0.003(2) -0.005(2)
C111 0.021(3) 0.025(3) 0.019(3) -0.002(2) 0.007(2) -0.004(2)
C112 0.022(3) 0.024(3) 0.024(3) -0.002(2) 0.000(2) -0.010(2)
C113 0.036(4) 0.037(4) 0.021(3) 0.001(2) 0.005(2) -0.014(3)
C114 0.034(4) 0.057(4) 0.020(3) -0.012(3) 0.008(3) -0.016(3)
C115 0.030(3) 0.033(4) 0.041(4) -0.017(3) 0.011(3) -0.010(3)
C116 0.023(3) 0.029(3) 0.031(3) -0.004(2) 0.005(2) -0.004(3)
B1 0.028(4) 0.027(4) 0.017(3) 0.000(2) 0.006(2) -0.001(3)
C117 0.028(3) 0.028(3) 0.033(3) 0.009(3) -0.001(3) -0.002(3)
C118 0.032(4) 0.037(4) 0.040(4) 0.012(3) 0.003(3) 0.000(3)
C119 0.034(4) 0.045(4) 0.063(5) 0.011(3) 0.005(3) 0.011(3)
C120 0.042(4) 0.053(5) 0.061(5) 0.030(4) -0.001(4) 0.001(4)
C121 0.029(4) 0.065(5) 0.043(4) 0.021(4) -0.002(3) -0.009(3)
C122 0.028(3) 0.042(4) 0.033(3) 0.014(3) -0.005(3) -0.003(3)
C123 0.022(3) 0.026(3) 0.021(3) 0.001(2) -0.004(2) 0.005(2)
C124 0.027(3) 0.034(3) 0.022(3) -0.001(2) 0.001(2) 0.002(3)
C125 0.031(3) 0.037(4) 0.027(3) -0.008(3) 0.002(2) 0.006(3)
C126 0.027(3) 0.029(3) 0.040(4) -0.003(3) -0.006(3) -0.005(3)
C127 0.030(3) 0.039(4) 0.026(3) 0.003(3) 0.004(2) 0.004(3)
C128 0.026(3) 0.035(3) 0.019(3) -0.003(2) -0.002(2) -0.003(3)
C129 0.027(3) 0.035(3) 0.013(3) 0.000(2) -0.005(2) -0.001(3)
C130 0.032(3) 0.030(3) 0.018(3) -0.004(2) 0.001(2) -0.002(3)
C131 0.036(3) 0.038(4) 0.020(3) 0.001(2) 0.005(2) -0.009(3)
C132 0.023(3) 0.052(4) 0.029(3) -0.002(3) 0.007(2) 0.000(3)
C133 0.030(3) 0.040(4) 0.030(3) 0.001(3) 0.000(3) 0.011(3)
C134 0.029(3) 0.036(3) 0.025(3) 0.006(3) 0.002(2) 0.005(3)
C135 0.021(3) 0.029(3) 0.023(3) 0.002(2) 0.006(2) 0.000(2)
C136 0.028(3) 0.035(3) 0.019(3) -0.003(2) 0.004(2) -0.001(3)
C137 0.021(3) 0.045(4) 0.025(3) 0.002(3) 0.000(2) -0.007(3)
C138 0.033(4) 0.047(4) 0.023(3) -0.009(3) 0.009(3) -0.015(3)
C139 0.038(4) 0.038(4) 0.045(4) -0.017(3) 0.017(3) -0.012(3)
C140 0.034(4) 0.028(3) 0.034(3) -0.001(3) 0.010(3) -0.003(3)
B2 0.026(3) 0.023(3) 0.023(3) 0.000(3) 0.005(3) 0.001(3)
C141 0.026(3) 0.035(3) 0.046(4) 0.002(3) -0.002(3) 0.000(3)
C142 0.037(4) 0.038(4) 0.039(4) 0.002(3) -0.005(3) -0.001(3)
C143 0.040(4) 0.045(4) 0.045(4) -0.006(3) -0.002(3) -0.010(3)
C144 0.042(4) 0.054(5) 0.041(4) 0.003(3) -0.011(3) -0.002(3)
C145 0.046(4) 0.062(5) 0.052(5) 0.008(4) -0.014(4) 0.017(4)
C146 0.039(4) 0.049(4) 0.052(4) -0.003(3) -0.005(3) 0.011(3)
C147 0.036(3) 0.036(3) 0.025(3) -0.001(3) -0.005(3) 0.006(3)
C148 0.047(4) 0.041(4) 0.033(3) -0.007(3) -0.001(3) 0.013(3)
C149 0.038(4) 0.053(4) 0.036(4) -0.010(3) -0.003(3) 0.007(3)
C150 0.042(4) 0.055(4) 0.027(3) 0.000(3) -0.006(3) 0.017(3)
C151 0.057(5) 0.040(4) 0.049(4) 0.002(3) -0.005(3) 0.020(4)
C152 0.045(4) 0.033(4) 0.046(4) 0.002(3) -0.005(3) 0.009(3)
C153 0.030(3) 0.032(3) 0.035(3) -0.004(3) -0.004(3) 0.013(3)
C154 0.046(4) 0.031(4) 0.037(4) -0.001(3) -0.003(3) 0.004(3)
C155 0.041(4) 0.040(4) 0.046(4) 0.002(3) -0.007(3) 0.011(3)
C156 0.061(5) 0.024(4) 0.059(5) -0.007(3) -0.016(4) 0.019(3)
C157 0.049(4) 0.066(6) 0.037(4) -0.012(4) -0.010(3) 0.031(4)
C158 0.044(4) 0.041(4) 0.041(4) 0.001(3) -0.010(3) 0.011(3)
C159 0.047(4) 0.040(4) 0.040(4) -0.002(3) 0.007(3) 0.007(3)
C160 0.056(5) 0.050(5) 0.065(5) 0.015(4) 0.008(4) 0.009(4)
C161 0.101(8) 0.058(6) 0.079(7) 0.029(5) 0.027(6) 0.007(5)
C162 0.079(7) 0.072(6) 0.083(7) 0.007(5) 0.031(6) -0.010(5)
C163 0.056(6) 0.118(9) 0.076(7) -0.003(6) 0.016(5) -0.027(6)
C164 0.046(5) 0.090(6) 0.051(5) 0.007(4) 0.008(4) -0.007(4)
B3 0.038(4) 0.028(4) 0.035(4) -0.003(3) -0.002(3) 0.001(3)

loop_
_atom_type_symbol
_atom_type_description
_atom_type_scat_dispersion_real
_atom_type_scat_dispersion_imag
_atom_type_scat_source
C C 0.0033 0.0016 'International Tables Vol C Tables 4.2.6.8 and 6.1.1.4'
H H 0.0000 0.0000 'International Tables Vol C Tables 4.2.6.8 and 6.1.1.4'
B B 0.0013 0.0007 'International Tables Vol C Tables 4.2.6.8 and 6.1.1.4'
N N 0.0061 0.0033 'International Tables Vol C Tables 4.2.6.8 and 6.1.1.4'
Ni Ni 0.3393 1.1124 'International Tables Vol C Tables 4.2.6.8 and 6.1.1.4'
O O 0.0106 0.0060 'International Tables Vol C Tables 4.2.6.8 and 6.1.1.4'

loop_
_geom_angle_atom_site_label_1
_geom_angle_atom_site_label_2
_geom_angle_atom_site_label_3
_geom_angle
_geom_angle_site_symmetry_1
_geom_angle_site_symmetry_3
O2A Ni1A O1A 90.42(17) . .
O2A Ni1A N1A 93.30(18) . .
O2A Ni1A N2A 98.82(19) . .
O2A Ni1A N3A 178.5(2) . .
O2A Ni1A N4A 101.11(19) . .
O1A Ni1A N1A 174.55(19) . .
O1A Ni1A N2A 104.07(18) . .
O1A Ni1A N3A 90.00(18) . .
O1A Ni1A N4A 95.26(18) . .
N1A Ni1A N2A 79.30(19) . .
N1A Ni1A N4A 80.13(19) . .
N3A Ni1A N1A 86.37(19) . .
N3A Ni1A N2A 79.7(2) . .
N3A Ni1A N4A 80.3(2) . .
N4A Ni1A N2A 152.0(2) . .
C37 O2A Ni1A 127.4(4) . .
C35 O1A Ni1A 126.2(4) . .
C49 N1A Ni1A 118.7(4) . .
C49 N1A C45 121.9(5) . .
C45 N1A Ni1A 118.4(4) . .
C50 N2A Ni1A 106.9(4) . .
C51 N2A Ni1A 108.2(4) . .
C51 N2A C50 114.9(5) . .
C52 N3A Ni1A 119.5(4) . .
C56 N3A Ni1A 117.9(4) . .
C56 N3A C52 121.6(6) . .
C57 N4A Ni1A 105.7(4) . .
C57 N4A C44 113.6(5) . .
C44 N4A Ni1A 109.1(4) . .
O2A C37 C36 123.9(6) . .
O2A C37 C38 115.9(6) . .
C36 C37 C38 120.2(6) . .
C35 C36 C37 125.6(6) . .
O1A C35 C36 125.5(5) . .
O1A C35 C34 114.7(6) . .
C36 C35 C34 119.7(5) . .
C29 C34 C35 118.9(6) . .
C29 C34 C33 119.0(6) . .
C33 C34 C35 122.1(6) . .
C30 C29 C34 120.5(6) . .
C29 C30 C31 119.7(6) . .
C32 C31 C30 119.0(6) . .
C33 C32 C31 121.4(6) . .
C32 C33 C34 120.4(6) . .
C43 C38 C37 120.2(6) . .
C43 C38 C39 112.3(7) . .
C39 C38 C37 125.8(7) . .
C38 C43 C42 122.8(7) . .
C41 C42 C43 121.3(8) . .
C40 C41 C42 119.8(9) . .
C41 C40 C39 118.6(9) . .
C40 C39 C38 123.5(8) . .
N1A C49 C50 115.4(5) . .
N1A C49 C48 120.4(5) . .
C48 C49 C50 124.2(5) . .
N2A C50 C49 111.0(5) . .
N2A C51 C52 112.2(5) . .
N3A C52 C51 114.8(6) . .
N3A C52 C53 121.3(6) . .
C53 C52 C51 123.9(6) . .
N3A C56 C57 113.8(6) . .
N3A C56 C55 121.4(7) . .
C55 C56 C57 124.8(7) . .
N4A C57 C56 111.7(5) . .
N4A C44 C45 112.3(5) . .
N1A C45 C44 116.1(5) . .
N1A C45 C46 120.7(5) . .
C46 C45 C44 123.1(5) . .
C45 C46 C47 118.0(5) . .
C48 C47 C46 119.7(5) . .
C47 C48 C49 119.2(5) . .
C56 C55 C54 116.5(7) . .
C53 C54 C55 122.1(7) . .
C54 C53 C52 117.1(7) . .
O2 Ni1 O1 90.21(16) . .
O2 Ni1 N3 173.89(18) . .
O2 Ni1 N4 94.74(18) . .
O2 Ni1 N1 92.35(18) . .
O2 Ni1 N2 106.80(18) . .
O1 Ni1 N3 92.30(18) . .
O1 Ni1 N4 106.90(19) . .
O1 Ni1 N1 172.82(18) . .
O1 Ni1 N2 93.20(18) . .
N3 Ni1 N4 79.20(19) . .
N3 Ni1 N2 78.63(19) . .
N1 Ni1 N3 85.82(19) . .
N1 Ni1 N4 79.6(2) . .
N1 Ni1 N2 79.64(19) . .
N2 Ni1 N4 150.5(2) . .
C22 O2 Ni1 126.0(4) . .
C20 O1 Ni1 126.0(4) . .
C6 N3 Ni1 119.8(4) . .
C2 N3 Ni1 118.0(4) . .
C2 N3 C6 121.1(5) . .
C7 N4 Ni1 111.0(4) . .
C7 N4 C8 112.9(5) . .
C8 N4 Ni1 103.4(4) . .
C9 N1 Ni1 117.4(4) . .
C13 N1 Ni1 119.3(4) . .
C13 N1 C9 121.5(5) . .
C0AA N2 Ni1 109.1(3) . .
C1 N2 Ni1 106.1(4) . .
C1 N2 C0AA 114.9(5) . .
O2 C22 C21 126.0(5) . .
O2 C22 C23 115.6(5) . .
C21 C22 C23 118.4(5) . .
C20 C21 C22 124.7(6) . .
O1 C20 C21 125.5(6) . .
O1 C20 C19 115.1(5) . .
C21 C20 C19 119.4(5) . .
C14 C19 C20 120.4(5) . .
C14 C19 C18 118.4(6) . .
C18 C19 C20 121.0(5) . .
C15 C14 C19 121.3(6) . .
C16 C15 C14 120.9(7) . .
C15 C16 C17 119.9(7) . .
C18 C17 C16 119.3(6) . .
C17 C18 C19 120.1(6) . .
C24 C23 C22 120.0(5) . .
C24 C23 C28 119.2(6) . .
C28 C23 C22 120.8(5) . .
C25 C24 C23 121.5(6) . .
C24 C25 C26 119.4(6) . .
C25 C26 C27 120.5(6) . .
C26 C27 C28 119.3(6) . .
C23 C28 C27 120.0(6) . .
N3 C6 C7 115.9(5) . .
N3 C6 C5 120.2(5) . .
C5 C6 C7 123.9(5) . .
N4 C7 C6 112.3(5) . .
N4 C8 C9 109.5(5) . .
N1 C9 C8 113.6(5) . .
N1 C9 C10 120.9(6) . .
C10 C9 C8 125.4(6) . .
N1 C13 C0AA 115.7(5) . .
N1 C13 C12 120.2(6) . .
C12 C13 C0AA 124.1(6) . .
C13 C0AA N2 112.1(5) . .
N2 C1 C2 111.0(5) . .
N3 C2 C1 113.4(5) . .
N3 C2 C3 121.2(6) . .
C3 C2 C1 125.4(6) . .
C2 C3 C4 118.2(6) . .
C5 C4 C3 119.6(6) . .
C4 C5 C6 119.6(6) . .
C13 C12 C11 119.2(6) . .
C10 C11 C12 119.5(6) . .
C11 C10 C9 118.6(6) . .
O1C Ni1C O1C 91.2(3) . 2_656
O1C Ni1C N1C 175.2(2) 2_656 .
O1C Ni1C N1C 175.2(2) . 2_656
O1C Ni1C N1C 90.6(2) . .
O1C Ni1C N1C 90.6(2) 2_656 2_656
O1C Ni1C N2C 104.2(2) 2_656 2_656
O1C Ni1C N2C 96.4(2) . 2_656
O1C Ni1C N2C 104.2(2) . .
O1C Ni1C N2C 96.4(2) 2_656 .
N1C Ni1C N1C 87.9(3) . 2_656
N1C Ni1C N2C 78.9(2) 2_656 2_656
N1C Ni1C N2C 78.9(2) . .
N1C Ni1C N2C 80.0(2) . 2_656
N1C Ni1C N2C 80.0(2) 2_656 .
N2C Ni1C N2C 150.6(3) 2_656 .
C79 O1C Ni1C 125.5(5) . .
C83 N1C Ni1C 120.7(4) . .
C85 N1C Ni1C 118.4(5) . .
C85 N1C C83 120.1(6) . .
C82 N2C Ni1C 109.5(4) . .
C81 N2C Ni1C 106.0(4) . .
C81 N2C C82 115.0(6) . .
O1C C79 C80 126.5(7) . .
O1C C79 C78 115.1(7) . .
C80 C79 C78 118.4(8) . .
C79 C80 C79 123.7(11) 2_656 .
C73 C78 C79 118.4(7) . .
C73 C78 C77 117.9(8) . .
C77 C78 C79 123.6(8) . .
C78 C73 C74 119.0(9) . .
C75 C74 C73 121.2(10) . .
C74 C75 C76 120.1(9) . .
C77 C76 C75 119.1(10) . .
C76 C77 C78 122.6(10) . .
N1C C83 C82 113.6(6) . .
N1C C83 C2BA 119.9(6) . .
C2BA C83 C82 126.6(6) . .
N2C C82 C83 112.7(6) . .
N2C C81 C85 113.2(5) . 2_656
C84 C2BA C83 121.1(7) . .
C2BA C84 C4BA 118.9(8) . .
C85 C4BA C84 119.3(8) . .
N1C C85 C81 114.1(6) . 2_656
N1C C85 C4BA 120.7(7) . .
C4BA C85 C81 125.1(7) . 2_656
O1B Ni1B O1B 91.7(3) . 2_655
O1B Ni1B N1B 91.6(2) . .
O1B Ni1B N1B 173.9(2) 2_655 .
O1B Ni1B N1B 173.9(2) . 2_655
O1B Ni1B N1B 91.6(2) 2_655 2_655
O1B Ni1B N2B 105.23(18) 2_655 .
O1B Ni1B N2B 94.72(19) . .
O1B Ni1B N2B 105.23(18) . 2_655
O1B Ni1B N2B 94.72(19) 2_655 2_655
N1B Ni1B N1B 85.6(3) . 2_655
N1B Ni1B N2B 79.43(18) 2_655 .
N1B Ni1B N2B 79.63(18) . .
N1B Ni1B N2B 79.63(18) 2_655 2_655
N1B Ni1B N2B 79.43(18) . 2_655
N2B Ni1B N2B 151.3(3) . 2_655
C64 O1B Ni1B 125.2(6) . .
C67 N1B Ni1B 118.9(4) . .
C67 N1B C71 121.3(5) . .
C71 N1B Ni1B 119.0(4) . .
C66 N2B Ni1B 107.0(4) . .
C72 N2B Ni1B 108.8(3) . .
C72 N2B C66 112.7(5) . .
O1B C64 C65 125.6(8) . .
O1B C64 C63 118.1(8) . .
C65 C64 C63 116.3(8) . .
C64 C65 C64 125.7(11) . 2_655
C58 C63 C64 122.5(5) . .
C58 C63 C62 120.0 . .
C62 C63 C64 117.5(5) . .
C59 C58 C63 120.0 . .
C60 C59 C58 120.0 . .
C59 C60 C61 120.0 . .
C62 C61 C60 120.0 . .
C61 C62 C63 120.0 . .
N1B C67 C66 115.2(6) . .
N1B C67 C68 121.2(6) . .
C68 C67 C66 123.5(6) . .
N2B C66 C67 111.7(5) . .
N2B C72 C71 112.3(5) . 2_655
C69 C68 C67 118.5(6) . .
C68 C69 C70 120.3(7) . .
C71 C70 C69 118.6(6) . .
N1B C71 C72 115.3(5) . 2_655
N1B C71 C70 120.0(6) . .
C70 C71 C72 124.7(6) . 2_655
C91 O7 C89 110.6(10) . .
O7 C89 C90 110.4(10) . .
O7 C91 C92 105.1(11) . .
C94 C93 B1 121.7(5) . .
C98 C93 C94 114.4(5) . .
C98 C93 B1 123.7(5) . .
C95 C94 C93 123.7(5) . .
C96 C95 C94 118.7(6) . .
C97 C96 C95 119.6(6) . .
C96 C97 C98 120.2(6) . .
C97 C98 C93 123.4(6) . .
C100 C99 C104 115.0(5) . .
C100 C99 B1 124.9(5) . .
C104 C99 B1 120.0(5) . .
C101 C100 C99 123.3(5) . .
C100 C101 C102 120.1(6) . .
C103 C102 C101 118.7(6) . .
C102 C103 C104 120.1(6) . .
C103 C104 C99 122.7(5) . .
C106 C105 C110 114.7(5) . .
C106 C105 B1 123.1(5) . .
C110 C105 B1 122.1(5) . .
C107 C106 C105 122.8(6) . .
C108 C107 C106 121.2(6) . .
C107 C108 C109 118.9(6) . .
C108 C109 C110 120.0(6) . .
C109 C110 C105 122.3(6) . .
C112 C111 B1 119.0(5) . .
C116 C111 C112 114.6(5) . .
C116 C111 B1 126.4(5) . .
C113 C112 C111 122.7(6) . .
C112 C113 C114 120.0(6) . .
C115 C114 C113 119.2(6) . .
C114 C115 C116 120.1(6) . .
C115 C116 C111 123.3(6) . .
C99 B1 C93 111.5(5) . .
C105 B1 C93 110.9(4) . .
C105 B1 C99 106.4(5) . .
C111 B1 C93 104.8(4) . .
C111 B1 C99 110.0(4) . .
C111 B1 C105 113.4(5) . .
C118 C117 C122 114.9(6) . .
C118 C117 B2 121.8(5) . .
C122 C117 B2 123.2(6) . .
C119 C118 C117 121.6(6) . .
C120 C119 C118 121.1(7) . .
C119 C120 C121 118.7(7) . .
C122 C121 C120 119.2(7) . .
C121 C122 C117 124.5(7) . .
C124 C123 C128 115.2(5) . .
C124 C123 B2 120.6(5) . .
C128 C123 B2 124.1(5) . .
C125 C124 C123 123.4(6) . .
C124 C125 C126 120.3(6) . .
C127 C126 C125 118.3(6) . .
C126 C127 C128 121.0(6) . .
C127 C128 C123 121.7(5) . .
C130 C129 C134 115.5(5) . .
C130 C129 B2 120.3(5) . .
C134 C129 B2 124.0(5) . .
C131 C130 C129 122.3(6) . .
C132 C131 C130 121.5(6) . .
C131 C132 C133 118.6(6) . .
C134 C133 C132 119.7(6) . .
C133 C134 C129 122.3(6) . .
C136 C135 C140 115.7(5) . .
C136 C135 B2 118.9(5) . .
C140 C135 B2 125.2(5) . .
C137 C136 C135 123.2(6) . .
C136 C137 C138 119.8(6) . .
C139 C138 C137 119.1(6) . .
C138 C139 C140 120.6(6) . .
C139 C140 C135 121.5(6) . .
C123 B2 C117 104.5(5) . .
C123 B2 C129 112.3(5) . .
C129 B2 C117 109.9(5) . .
C135 B2 C117 114.4(5) . .
C135 B2 C123 111.3(5) . .
C135 B2 C129 104.7(5) . .
C142 C141 B3 123.4(6) . .
C146 C141 C142 114.8(6) . .
C146 C141 B3 121.7(6) . .
C143 C142 C141 122.6(6) . .
C144 C143 C142 121.1(7) . .
C143 C144 C145 119.1(7) . .
C144 C145 C146 118.7(7) . .
C141 C146 C145 123.6(7) . .
C148 C147 C152 115.4(6) . .
C148 C147 B3 124.3(6) . .
C152 C147 B3 120.3(6) . .
C149 C148 C147 123.8(7) . .
C148 C149 C150 120.3(7) . .
C151 C150 C149 118.1(6) . .
C150 C151 C152 119.6(7) . .
C147 C152 C151 122.7(7) . .
C154 C153 B3 121.9(6) . .
C158 C153 C154 115.6(6) . .
C158 C153 B3 122.4(6) . .
C155 C154 C153 123.2(7) . .
C154 C155 C156 119.8(7) . .
C157 C156 C155 119.0(7) . .
C156 C157 C158 122.0(7) . .
C153 C158 C157 120.4(7) . .
C160 C159 B3 122.6(6) . .
C164 C159 C160 113.3(7) . .
C164 C159 B3 124.0(6) . .
C161 C160 C159 123.0(8) . .
C160 C161 C162 120.6(9) . .
C163 C162 C161 117.2(9) . .
C164 C163 C162 120.7(9) . .
C163 C164 C159 125.2(9) . .
C141 B3 C147 107.9(5) . .
C153 B3 C141 110.4(5) . .
C153 B3 C147 108.9(5) . .
C159 B3 C141 110.0(5) . .
C159 B3 C147 110.7(5) . .
C159 B3 C153 109.0(5) . .

loop_
_geom_bond_atom_site_label_1
_geom_bond_atom_site_label_2
_geom_bond_distance
_geom_bond_site_symmetry_2
Ni1A O2A 1.993(5) .
Ni1A O1A 2.001(4) .
Ni1A N1A 2.029(5) .
Ni1A N2A 2.195(5) .
Ni1A N3A 2.005(5) .
Ni1A N4A 2.175(5) .
O2A C37 1.282(7) .
O1A C35 1.282(7) .
N1A C49 1.320(7) .
N1A C45 1.338(7) .
N2A C50 1.483(8) .
N2A C51 1.478(9) .
N3A C52 1.343(8) .
N3A C56 1.335(8) .
N4A C57 1.457(9) .
N4A C44 1.487(8) .
C37 C36 1.411(9) .
C37 C38 1.488(10) .
C36 C35 1.396(9) .
C35 C34 1.492(8) .
C34 C29 1.397(9) .
C34 C33 1.399(8) .
C29 C30 1.391(9) .
C30 C31 1.414(10) .
C31 C32 1.379(10) .
C32 C33 1.373(9) .
C38 C43 1.367(10) .
C38 C39 1.404(11) .
C43 C42 1.372(11) .
C42 C41 1.328(11) .
C41 C40 1.311(12) .
C40 C39 1.401(12) .
C49 C50 1.520(8) .
C49 C48 1.386(8) .
C51 C52 1.511(9) .
C52 C53 1.377(10) .
C56 C57 1.521(10) .
C56 C55 1.376(10) .
C44 C45 1.507(8) .
C45 C46 1.384(8) .
C46 C47 1.399(8) .
C47 C48 1.374(8) .
C55 C54 1.412(11) .
C54 C53 1.376(11) .
Ni1 O2 2.005(4) .
Ni1 O1 2.012(4) .
Ni1 N3 2.018(5) .
Ni1 N4 2.192(5) .
Ni1 N1 2.013(5) .
Ni1 N2 2.176(5) .
O2 C22 1.267(7) .
O1 C20 1.269(7) .
N3 C6 1.350(8) .
N3 C2 1.337(8) .
N4 C7 1.477(8) .
N4 C8 1.495(8) .
N1 C9 1.343(8) .
N1 C13 1.330(7) .
N2 C0AA 1.495(8) .
N2 C1 1.437(8) .
C22 C21 1.409(8) .
C22 C23 1.510(8) .
C21 C20 1.399(8) .
C20 C19 1.500(8) .
C19 C14 1.383(8) .
C19 C18 1.417(8) .
C14 C15 1.376(9) .
C15 C16 1.358(10) .
C16 C17 1.415(10) .
C17 C18 1.387(9) .
C23 C24 1.378(9) .
C23 C28 1.395(9) .
C24 C25 1.377(9) .
C25 C26 1.381(9) .
C26 C27 1.391(9) .
C27 C28 1.396(9) .
C6 C7 1.510(9) .
C6 C5 1.385(8) .
C8 C9 1.498(9) .
C9 C10 1.383(9) .
C13 C0AA 1.491(9) .
C13 C12 1.380(9) .
C1 C2 1.511(9) .
C2 C3 1.375(9) .
C3 C4 1.415(10) .
C4 C5 1.364(9) .
C12 C11 1.398(10) .
C11 C10 1.376(10) .
Ni1C O1C 1.994(5) .
Ni1C O1C 1.995(5) 2_656
Ni1C N1C 1.996(6) .
Ni1C N1C 1.996(6) 2_656
Ni1C N2C 2.180(5) 2_656
Ni1C N2C 2.180(5) .
O1C C79 1.257(9) .
N1C C83 1.367(9) .
N1C C85 1.353(9) .
N2C C82 1.475(9) .
N2C C81 1.469(8) .
C79 C80 1.403(9) .
C79 C78 1.508(10) .
C80 C79 1.403(9) 2_656
C78 C73 1.374(11) .
C78 C77 1.383(11) .
C73 C74 1.403(12) .
C74 C75 1.345(14) .
C75 C76 1.369(15) .
C76 C77 1.357(13) .
C83 C82 1.490(9) .
C83 C2BA 1.379(10) .
C81 C85 1.487(10) 2_656
C2BA C84 1.349(11) .
C84 C4BA 1.407(11) .
C4BA C85 1.376(11) .
C85 C81 1.486(10) 2_656
Ni1B O1B 2.002(5) .
Ni1B O1B 2.002(5) 2_655
Ni1B N1B 2.016(5) .
Ni1B N1B 2.017(5) 2_655
Ni1B N2B 2.187(5) .
Ni1B N2B 2.187(5) 2_655
O1B C64 1.268(10) .
N1B C67 1.314(8) .
N1B C71 1.349(8) .
N2B C66 1.473(8) .
N2B C72 1.472(8) .
C64 C65 1.400(11) .
C64 C63 1.486(9) .
C65 C64 1.400(11) 2_655
C63 C58 1.3900 .
C63 C62 1.3900 .
C58 C59 1.3900 .
C59 C60 1.3900 .
C60 C61 1.3900 .
C61 C62 1.3900 .
C67 C66 1.519(8) .
C67 C68 1.371(9) .
C72 C71 1.501(9) 2_655
C68 C69 1.358(11) .
C69 C70 1.389(10) .
C70 C71 1.361(9) .
C71 C72 1.500(9) 2_655
O7 C89 1.458(13) .
O7 C91 1.457(14) .
C89 C90 1.505(15) .
C91 C92 1.473(18) .
C93 C94 1.405(8) .
C93 C98 1.394(8) .
C93 B1 1.658(8) .
C94 C95 1.396(8) .
C95 C96 1.392(9) .
C96 C97 1.374(9) .
C97 C98 1.386(8) .
C99 C100 1.400(8) .
C99 C104 1.402(8) .
C99 B1 1.645(8) .
C100 C101 1.376(8) .
C101 C102 1.402(9) .
C102 C103 1.373(9) .
C103 C104 1.399(8) .
C105 C106 1.405(8) .
C105 C110 1.414(8) .
C105 B1 1.640(8) .
C106 C107 1.380(9) .
C107 C108 1.367(10) .
C108 C109 1.387(10) .
C109 C110 1.402(8) .
C111 C112 1.422(8) .
C111 C116 1.396(8) .
C111 B1 1.637(8) .
C112 C113 1.387(8) .
C113 C114 1.394(9) .
C114 C115 1.376(10) .
C115 C116 1.395(8) .
C117 C118 1.404(9) .
C117 C122 1.405(9) .
C117 B2 1.655(8) .
C118 C119 1.396(9) .
C119 C120 1.384(11) .
C120 C121 1.394(11) .
C121 C122 1.369(9) .
C123 C124 1.406(8) .
C123 C128 1.421(8) .
C123 B2 1.640(9) .
C124 C125 1.385(9) .
C125 C126 1.403(9) .
C126 C127 1.386(9) .
C127 C128 1.405(9) .
C129 C130 1.397(8) .
C129 C134 1.419(9) .
C129 B2 1.643(9) .
C130 C131 1.385(9) .
C131 C132 1.371(9) .
C132 C133 1.404(9) .
C133 C134 1.392(9) .
C135 C136 1.400(8) .
C135 C140 1.416(8) .
C135 B2 1.630(8) .
C136 C137 1.377(8) .
C137 C138 1.392(9) .
C138 C139 1.388(10) .
C139 C140 1.389(9) .
C141 C142 1.398(9) .
C141 C146 1.389(9) .
C141 B3 1.655(9) .
C142 C143 1.380(9) .
C143 C144 1.362(10) .
C144 C145 1.391(11) .
C145 C146 1.401(10) .
C147 C148 1.374(10) .
C147 C152 1.376(9) .
C147 B3 1.684(9) .
C148 C149 1.365(9) .
C149 C150 1.400(10) .
C150 C151 1.367(10) .
C151 C152 1.416(10) .
C153 C154 1.413(9) .
C153 C158 1.388(9) .
C153 B3 1.647(9) .
C154 C155 1.387(9) .
C155 C156 1.392(10) .
C156 C157 1.335(11) .
C157 C158 1.443(10) .
C159 C160 1.422(10) .
C159 C164 1.384(10) .
C159 B3 1.623(10) .
C160 C161 1.370(12) .
C161 C162 1.418(15) .
C162 C163 1.370(14) .
C163 C164 1.369(12) .

loop_
_twin_individual_id
_twin_individual_mass_fraction_refined
1 0.449(13)
2 0.551(13)
